data_4064765
loop_
_publ_author_name
'Ferrer, Montserrat'
'Guti\'errez, Albert'
'Mounir, Mounia'
'Rodr\'iguez, Laura'
'Rossell, Oriol'
'Font-Bardia, Merc\`e'
'G\'omez-Sal, Pilar'
'Mart\'in, Avelino'
'Solans, Xavier'

_publ_section_title
;
 Design and Synthesis of Polytopic Metalloligands Based on Fluoroaryl
 Gold(I) Organometallic Compounds
;
_journal_issue 12
_journal_name_full Organometallics
_journal_page_first 3419
_journal_paper_doi 10.1021/om200318c
_journal_volume 30
_journal_year 2011
_chemical_compound_source 'synthesis as described'
_chemical_formula_moiety 'C74 H51 Au3 F12 N3 P3'
_chemical_formula_sum 'C74 H51 Au3 F12 N3 P3'
_chemical_formula_weight 1893.99
_chemical_name_systematic
;
 ?
;
_space_group_IT_number 15
_symmetry_cell_setting monoclinic
_symmetry_Int_Tables_number 15
_symmetry_space_group_name_Hall '-C 2yc'
_symmetry_space_group_name_H-M 'C 1 2/c 1'
_atom_sites_solution_hydrogens geom
_atom_sites_solution_primary direct
_atom_sites_solution_secondary difmap
_audit_conform_dict_location ftp://ftp.iucr.org/pub/cif_core.dic
_audit_conform_dict_name cif_core.dic
_audit_conform_dict_version 2.4
_audit_creation_date 2010-12-28T15:53:24-00:00
_audit_creation_method 'WinGX routine CIF_UPDATE'
_cell_angle_alpha 90
_cell_angle_beta 119.130(10)
_cell_angle_gamma 90
_cell_formula_units_Z 8
_cell_length_a 32.584(2)
_cell_length_b 24.932(5)
_cell_length_c 22.090(6)
_cell_measurement_reflns_used 174
_cell_measurement_temperature 200(2)
_cell_measurement_theta_max 19
_cell_measurement_theta_min 3
_cell_measurement_wavelength 0.71073
_cell_volume 15676(6)
_computing_cell_refinement 'Dirax/lsq (Duisenberg & Schreurs, 1989-2000)'
_computing_data_collection 'Collect (Nonius BV, 1997-2000)'
_computing_data_reduction 'EvalCCD (Duisenberg & Schreurs 1990-2000)'
_computing_molecular_graphics 'Ortep-3 for Windows (Farrugia, 1997)'
_computing_publication_material 'WinGX publication routines (Farrugia, 1999)'
_computing_structure_refinement 'SHELXL-97 (Sheldrick, 2008)'
_computing_structure_solution 'SHELXS-97 (Sheldrick, 2008)'
_diffrn_ambient_temperature 200(2)
_diffrn_detector 'CCD plate'
_diffrn_detector_area_resol_mean 9
_diffrn_measured_fraction_theta_full 0.987
_diffrn_measured_fraction_theta_max 0.987
_diffrn_measurement_device '95mm CCD camera on \k-goniostat'
_diffrn_measurement_device_type KappaCCD
_diffrn_measurement_method 'CCD rotation images, thick slices'
_diffrn_orient_matrix_type X=UH
_diffrn_orient_matrix_UB_11 0.01
_diffrn_orient_matrix_UB_12 0
_diffrn_orient_matrix_UB_13 0
_diffrn_orient_matrix_UB_21 0
_diffrn_orient_matrix_UB_22 0.01
_diffrn_orient_matrix_UB_23 0
_diffrn_orient_matrix_UB_31 0
_diffrn_orient_matrix_UB_32 0
_diffrn_orient_matrix_UB_33 0.01
_diffrn_radiation_monochromator graphite
_diffrn_radiation_probe x-ray
_diffrn_radiation_type MoK\a
_diffrn_radiation_wavelength 0.71073
_diffrn_reflns_av_R_equivalents 0.0387
_diffrn_reflns_av_unetI/netI 0.088
_diffrn_reflns_limit_h_max 36
_diffrn_reflns_limit_h_min -41
_diffrn_reflns_limit_k_max 31
_diffrn_reflns_limit_k_min -31
_diffrn_reflns_limit_l_max 28
_diffrn_reflns_limit_l_min 0
_diffrn_reflns_number 138589
_diffrn_reflns_reduction_process
;
 Scaled and merged with Sortav
 R.H. Blessing, (1987) Cryst. Rev. 1, 3-58
 R.H. Blessing, (1989) J. Appl. Cryst. 22, 396-397
;
_diffrn_reflns_theta_full 26.93
_diffrn_reflns_theta_max 26.93
_diffrn_reflns_theta_min 5
_diffrn_source 'Enraf Nonius FR590'
_exptl_absorpt_coefficient_mu 5.731
_exptl_absorpt_correction_T_max 0.528
_exptl_absorpt_correction_T_min 0.407
_exptl_absorpt_correction_type sphere
_exptl_absorpt_process_details
;
 R.H. Blessing, Acta Cryst. (1995), A51, 33-38
;
_exptl_crystal_colour colourless
_exptl_crystal_density_diffrn 1.605
_exptl_crystal_density_method 'not measured'
_exptl_crystal_description prism
_exptl_crystal_F_000 7248
_exptl_crystal_size_max 0.2
_exptl_crystal_size_mid 0.1
_exptl_crystal_size_min 0.1
_platon_squeeze_details
;One toluene molecule crystallized with each molecule of our compound, but it
was not possible to get a chemical sensible model, so squeeze procedure was
used to remove thier contribution to the structure factors.
;
_refine_diff_density_max 2.488
_refine_diff_density_min -1.469
_refine_diff_density_rms 0.159
_refine_ls_extinction_method none
_refine_ls_goodness_of_fit_ref 1.14
_refine_ls_hydrogen_treatment constr
_refine_ls_matrix_type full
_refine_ls_number_parameters 921
_refine_ls_number_reflns 16775
_refine_ls_number_restraints 0
_refine_ls_restrained_S_all 1.14
_refine_ls_R_factor_all 0.1462
_refine_ls_R_factor_gt 0.066
_refine_ls_shift/su_max 0.028
_refine_ls_shift/su_mean 0.001
_refine_ls_structure_factor_coef Fsqd
_refine_ls_weighting_details 'calc w=1/[\s^2^(Fo^2^)+(0.1005P)^2^+0.0000P] where P=(Fo^2^+2Fc^2^)/3'
_refine_ls_weighting_scheme calc
_refine_ls_wR_factor_gt 0.189
_refine_ls_wR_factor_ref 0.2169
_reflns_number_gt 7860
_reflns_number_total 16775
_reflns_threshold_expression >2\s(I)
_cod_data_source_file om200318c_si_001.cif
_cod_data_source_block compound_17_
_cod_original_cell_volume 15676(5)
_cod_original_sg_symbol_H-M 'C 2/c'
_cod_database_code 4064765

loop_
_symmetry_equiv_pos_as_xyz
'x, y, z'
'-x, y, -z+1/2'
'x+1/2, y+1/2, z'
'-x+1/2, y+1/2, -z+1/2'
'-x, -y, -z'
'x, -y, z-1/2'
'-x+1/2, -y+1/2, -z'
'x+1/2, -y+1/2, z-1/2'

loop_
_atom_site_label
_atom_site_type_symbol
_atom_site_fract_x
_atom_site_fract_y
_atom_site_fract_z
_atom_site_U_iso_or_equiv
_atom_site_adp_type
_atom_site_occupancy
_atom_site_symmetry_multiplicity
_atom_site_calc_flag
_atom_site_refinement_flags
_atom_site_disorder_assembly
_atom_site_disorder_group
C1 C 0.7947(4) 0.9914(5) 0.1711(5) 0.055(3) Uani 1 1 d . . .
C2 C 0.7608(5) 1.0368(7) 0.1197(8) 0.082(4) Uani 1 1 d . . .
H2A H 0.7682 1.0425 0.0831 0.123 Uiso 1 1 calc R . .
H2B H 0.7653 1.0696 0.145 0.123 Uiso 1 1 calc R . .
H2C H 0.7287 1.0255 0.1004 0.123 Uiso 1 1 calc R . .
C101 C 0.7753(4) 0.9685(6) 0.2187(6) 0.060(3) Uani 1 1 d . B .
H10A H 0.7962 0.9399 0.2466 0.072 Uiso 1 1 calc R . .
H10B H 0.745 0.9523 0.1889 0.072 Uiso 1 1 calc R . .
C102 C 0.7509(4) 0.9720(8) 0.3277(6) 0.084(5) Uani 1 1 d . B .
C103 C 0.7420(5) 0.9979(8) 0.3774(8) 0.092(5) Uani 1 1 d . . .
H103 H 0.747 1.0346 0.3855 0.111 Uiso 1 1 calc R . .
C104 C 0.7258(6) 0.9669(11) 0.4136(8) 0.106(6) Uani 1 1 d . . .
H104 H 0.7171 0.9845 0.4427 0.128 Uiso 1 1 calc R . .
C105 C 0.7218(6) 0.9136(11) 0.4094(9) 0.105(6) Uani 1 1 d . . .
H105 H 0.7151 0.8937 0.4391 0.126 Uiso 1 1 calc R . .
C106 C 0.7283(5) 0.8894(9) 0.3568(9) 0.102(6) Uani 1 1 d . . .
H106 H 0.7222 0.8529 0.3487 0.123 Uiso 1 1 calc R . .
C107 C 0.7432(5) 0.9168(8) 0.3171(7) 0.091(5) Uani 1 1 d . . .
H107 H 0.748 0.8991 0.2841 0.109 Uiso 1 1 calc R . .
C108 C 0.7134(6) 1.0525(8) 0.2212(9) 0.102(6) Uani 1 1 d . B .
C109 C 0.6732(5) 1.0251(10) 0.1826(9) 0.113(6) Uani 1 1 d . . .
H109 H 0.6726 0.9881 0.1879 0.135 Uiso 1 1 calc R . .
C110 C 0.6323(8) 1.0517(13) 0.1346(14) 0.155(12) Uani 1 1 d . . .
H110 H 0.6055 1.0323 0.1055 0.186 Uiso 1 1 calc R . .
C111 C 0.6321(7) 1.1023(18) 0.1312(14) 0.197(17) Uani 1 1 d . . .
H111 H 0.6036 1.1196 0.104 0.237 Uiso 1 1 calc R . .
C112 C 0.6753(7) 1.1356(10) 0.1685(11) 0.151(10) Uani 1 1 d . . .
H112 H 0.6747 1.1722 0.1601 0.181 Uiso 1 1 calc R . .
C113 C 0.7176(6) 1.1098(9) 0.2173(9) 0.116(7) Uani 1 1 d . . .
H113 H 0.7454 1.1283 0.2443 0.14 Uiso 1 1 calc R . .
C114 C 0.8866(4) 1.1179(6) 0.4076(6) 0.064(3) Uani 1 1 d . . .
C115 C 0.8856(4) 1.1691(6) 0.3885(9) 0.082(5) Uani 1 1 d . . .
C116 C 0.9166(8) 1.2071(8) 0.4340(13) 0.130(8) Uani 1 1 d . . .
C117 C 0.9580(6) 1.1914(8) 0.4992(12) 0.120(7) Uani 1 1 d . . .
C118 C 0.9631(4) 1.1354(6) 0.5113(7) 0.076(4) Uani 1 1 d . . .
C119 C 0.9274(4) 1.1010(6) 0.4654(7) 0.064(3) Uani 1 1 d . . .
C120 C 0.9926(8) 1.2316(10) 0.5511(14) 0.145(9) Uani 1 1 d . . .
C121 C 1.0383(5) 1.2264(6) 0.5832(8) 0.179(12) Uani 1 1 d . . .
H121 H 1.0508 1.1969 0.5721 0.215 Uiso 1 1 calc R . .
C122 C 1.0695(5) 1.2618(6) 0.6329(8) 0.193(15) Uani 1 1 d R . .
H122 H 1.1017 1.2561 0.6528 0.231 Uiso 1 1 d R . .
N1 N 1.0527(5) 1.3059(6) 0.6527(8) 0.253(15) Uani 1 1 d R . .
C123 C 1.0046(5) 1.3145(6) 0.6229(8) 0.31(3) Uani 1 1 d R . .
H123 H 0.9933 1.344 0.6361 0.375 Uiso 1 1 d R . .
C124 C 0.9733(5) 1.2791(6) 0.5732(8) 0.26(2) Uani 1 1 d R . .
H124 H 0.9411 1.2844 0.5532 0.31 Uiso 1 1 d R . .
C201 C 0.8005(4) 0.9453(5) 0.1280(7) 0.069(3) Uani 1 1 d . . .
H20A H 0.8266 0.9229 0.1594 0.083 Uiso 1 1 calc R . .
H20B H 0.809 0.9612 0.0956 0.083 Uiso 1 1 calc R . .
C202 C 0.7494(4) 0.8489(6) 0.1397(7) 0.067(3) Uani 1 1 d . . .
C203 C 0.7880(5) 0.8187(6) 0.1802(8) 0.078(4) Uani 1 1 d . . .
H203 H 0.8147 0.8234 0.1757 0.094 Uiso 1 1 calc R . .
C204 C 0.7896(6) 0.7818(6) 0.2273(8) 0.088(4) Uani 1 1 d . . .
H204 H 0.8166 0.7618 0.2536 0.105 Uiso 1 1 calc R . .
C205 C 0.7480(7) 0.7746(6) 0.2355(8) 0.090(5) Uani 1 1 d . . .
H205 H 0.7475 0.7497 0.2666 0.107 Uiso 1 1 calc R . .
C206 C 0.7104(7) 0.8057(7) 0.1960(9) 0.094(5) Uani 1 1 d . . .
H206 H 0.6842 0.8027 0.2021 0.113 Uiso 1 1 calc R . .
C207 C 0.7083(5) 0.8429(6) 0.1452(7) 0.074(4) Uani 1 1 d . . .
H207 H 0.6812 0.8623 0.1172 0.088 Uiso 1 1 calc R . .
C208 C 0.7663(5) 0.8646(7) 0.0238(7) 0.086(5) Uani 1 1 d . . .
C209 C 0.8109(8) 0.8600(11) 0.0342(11) 0.164(12) Uani 1 1 d . . .
H209 H 0.835 0.8769 0.0726 0.197 Uiso 1 1 calc R . .
C210 C 0.8221(10) 0.8322(11) -0.0084(15) 0.190(14) Uani 1 1 d . . .
H210 H 0.8534 0.8303 0.0022 0.229 Uiso 1 1 calc R . .
C211 C 0.7891(8) 0.8071(12) -0.0659(12) 0.164(12) Uani 1 1 d . . .
H211 H 0.7972 0.7845 -0.0919 0.197 Uiso 1 1 calc R . .
C212 C 0.7449(15) 0.8165(19) -0.083(2) 0.29(3) Uani 1 1 d . . .
H212 H 0.7208 0.8 -0.1221 0.353 Uiso 1 1 calc R . .
C213 C 0.7338(4) 0.8520(5) -0.0420(8) 0.161(9) Uiso 1 1 d . . .
H213 H 0.7038 0.8666 -0.0608 0.193 Uiso 1 1 calc R . .
C220 C 0.4729(4) 1.0573(5) -0.1274(8) 0.211(18) Uani 1 1 d R A .
C221 C 0.4616(4) 1.0880(5) -0.0851(8) 0.26(2) Uani 1 1 d R . .
H221 H 0.4832 1.092 -0.0383 0.313 Uiso 1 1 d R . .
C222 C 0.4179(4) 1.1127(5) -0.1126(8) 0.28(2) Uiso 1 1 d R . .
H222 H 0.4104 1.1333 -0.0843 0.331 Uiso 1 1 d R . .
N2 N 0.3856(4) 1.1068(5) -0.1825(8) 0.31(2) Uani 1 1 d R . .
C223 C 0.3969(4) 1.0761(5) -0.2249(8) 0.205(15) Uani 1 1 d R . .
H223 H 0.3753 1.0722 -0.2716 0.246 Uiso 1 1 d R . .
C224 C 0.4406(4) 1.0514(5) -0.1973(8) 0.24(2) Uani 1 1 d R . .
H224 H 0.4481 1.0309 -0.2257 0.286 Uiso 1 1 d R . .
C301 C 0.8452(4) 1.0187(5) 0.2137(6) 0.056(3) Uani 1 1 d . . .
H30A H 0.8409 1.0512 0.2341 0.068 Uiso 1 1 calc R . .
H30B H 0.8546 1.0298 0.1801 0.068 Uiso 1 1 calc R . .
C302 C 0.9155(4) 0.9354(6) 0.2402(6) 0.060(3) Uani 1 1 d . . .
C303 C 0.9179(4) 0.8810(6) 0.2529(7) 0.071(4) Uani 1 1 d . . .
H303 H 0.9094 0.8685 0.2848 0.085 Uiso 1 1 calc R . .
C304 C 0.9319(6) 0.8457(9) 0.2218(11) 0.116(6) Uani 1 1 d . . .
H304 H 0.9349 0.8098 0.2346 0.139 Uiso 1 1 calc R . .
C305 C 0.9422(6) 0.8620(9) 0.1696(10) 0.101(5) Uani 1 1 d . . .
H305 H 0.949 0.8372 0.1442 0.121 Uiso 1 1 calc R . .
C306 C 0.9418(7) 0.9153(12) 0.1581(11) 0.119(7) Uani 1 1 d . . .
H306 H 0.9525 0.9273 0.1284 0.143 Uiso 1 1 calc R . .
C307 C 0.9264(6) 0.9523(7) 0.1880(8) 0.091(5) Uani 1 1 d . . .
H307 H 0.9231 0.9881 0.1745 0.109 Uiso 1 1 calc R . .
C308 C 0.9393(6) 1.0357(7) 0.3175(9) 0.098(6) Uani 1 1 d . . .
C309 C 0.9794(4) 1.0242(7) 0.3866(8) 0.081(4) Uani 1 1 d . . .
H309 H 0.9802 0.9927 0.4098 0.097 Uiso 1 1 calc R . .
C310 C 1.0156(5) 1.0605(7) 0.4163(9) 0.090(5) Uani 1 1 d . . .
H310 H 1.0413 1.0535 0.4595 0.108 Uiso 1 1 calc R . .
C311 C 1.0137(6) 1.1082(8) 0.3815(11) 0.106(6) Uani 1 1 d . . .
H311 H 1.0385 1.1324 0.4016 0.127 Uiso 1 1 calc R . .
C312 C 0.9759(7) 1.1198(8) 0.3183(13) 0.154(10) Uani 1 1 d . . .
H312 H 0.9735 1.1524 0.2964 0.185 Uiso 1 1 calc R . .
C313 C 0.9425(5) 1.0823(9) 0.2891(10) 0.137(9) Uani 1 1 d . . .
H313 H 0.9187 1.0892 0.2442 0.165 Uiso 1 1 calc R . .
C314 C 0.8651(4) 0.9048(6) 0.4336(6) 0.061(3) Uani 1 1 d . B .
C315 C 0.8589(5) 0.8500(7) 0.4284(6) 0.076(4) Uani 1 1 d . . .
C316 C 0.8462(7) 0.8203(7) 0.4702(9) 0.102(6) Uani 1 1 d . B .
C317 C 0.8407(5) 0.8472(7) 0.5228(7) 0.079(4) Uani 1 1 d . . .
C318 C 0.8487(4) 0.9004(6) 0.5280(7) 0.070(4) Uani 1 1 d . B .
C319 C 0.8604(4) 0.9269(7) 0.4860(6) 0.075(4) Uani 1 1 d . . .
Au1 Au 0.832803(17) 1.06579(2) 0.34741(3) 0.07038(19) Uani 1 1 d . B .
Au2 Au 0.675919(17) 0.94143(2) 0.01796(3) 0.07206(19) Uani 1 1 d . A .
Au3 Au 0.879932(16) 0.94449(2) 0.36367(2) 0.06085(17) Uani 1 1 d . . .
F11 F 0.8471(4) 1.1894(4) 0.3360(6) 0.125(4) Uani 1 1 d . . .
F12 F 0.9117(5) 1.2601(5) 0.4182(8) 0.188(7) Uani 1 1 d . . .
F13 F 1.0004(3) 1.1178(4) 0.5675(4) 0.093(3) Uani 1 1 d . . .
F14 F 0.9362(3) 1.0490(3) 0.4873(4) 0.081(2) Uani 1 1 d . . .
F31 F 0.8619(4) 0.8199(4) 0.3782(5) 0.110(3) Uani 1 1 d . . .
F32 F 0.8415(6) 0.7660(4) 0.4626(6) 0.163(6) Uani 1 1 d . . .
F33 F 0.8453(4) 0.9282(5) 0.5790(5) 0.114(3) Uani 1 1 d . . .
F34 F 0.8641(3) 0.9820(4) 0.4928(4) 0.093(2) Uani 1 1 d . B .
P1 P 0.76821(11) 1.01522(17) 0.27786(17) 0.0702(10) Uani 1 1 d . . .
P2 P 0.74807(10) 0.90053(15) 0.07766(16) 0.0633(9) Uani 1 1 d . . .
P3 P 0.89488(10) 0.98316(14) 0.28210(16) 0.0589(8) Uani 1 1 d . B .
C24 C 0.6092(5) 0.9780(7) -0.0347(8) 0.078(4) Uani 1 1 d . . .
C27 C 0.5202(6) 1.0305(9) -0.0953(15) 0.141(10) Uani 1 1 d . . .
C25 C 0.6079(7) 1.0323(11) -0.0462(12) 0.076(7) Uani 0.623(14) 1 d P A 1
C26 C 0.5676(10) 1.0604(15) -0.075(2) 0.141(18) Uani 0.623(14) 1 d P A 1
C28 C 0.5292(10) 0.9757(14) -0.096(2) 0.117(13) Uani 0.623(14) 1 d P A 1
C29 C 0.5719(10) 0.9495(16) -0.063(2) 0.108(10) Uani 0.623(14) 1 d P A 1
F21 F 0.6430(7) 1.0646(6) -0.0136(9) 0.159(10) Uani 0.623(14) 1 d P A 1
F22 F 0.5645(7) 1.1134(8) -0.0864(18) 0.212(16) Uani 0.623(14) 1 d P A 1
F23 F 0.4884(4) 0.9461(7) -0.1160(12) 0.134(8) Uani 0.623(14) 1 d P A 1
F24 F 0.5731(4) 0.8978(7) -0.0500(9) 0.103(6) Uani 0.623(14) 1 d P A 1
C25' C 0.5944(13) 1.0120(17) -0.086(2) 0.072(12) Uani 0.377(14) 1 d P A 2
C26' C 0.548(2) 1.043(4) -0.113(3) 0.17(5) Uani 0.377(14) 1 d P A 2
C28' C 0.5298(11) 0.991(2) -0.045(3) 0.107(17) Uani 0.377(14) 1 d P A 2
C29' C 0.5725(15) 0.9642(19) -0.012(3) 0.095(17) Uani 0.377(14) 1 d P A 2
F21' F 0.6194(12) 1.0271(18) -0.109(3) 0.23(3) Uani 0.377(14) 1 d P A 2
F22' F 0.5337(13) 1.0735(18) -0.172(2) 0.164(15) Uani 0.377(14) 1 d P A 2
F23' F 0.5023(12) 0.9718(19) -0.013(2) 0.20(3) Uani 0.377(14) 1 d P . 2
F24' F 0.5840(10) 0.9330(15) 0.040(2) 0.19(2) Uani 0.377(14) 1 d P A 2
C31 C 0.8335(7) 0.8104(9) 0.5769(11) 0.076(10) Uani 0.60(2) 1 d PG B 1
C32 C 0.7946(8) 0.8259(8) 0.5827(12) 0.117(13) Uani 0.60(2) 1 d PG B 1
H32 H 0.7776 0.8563 0.5595 0.14 Uiso 0.60(2) 1 calc PR B 1
C33 C 0.7810(8) 0.7961(11) 0.6232(14) 0.17(3) Uani 0.60(2) 1 d PG B 1
H33 H 0.755 0.8065 0.627 0.21 Uiso 0.60(2) 1 calc PR B 1
N3 N 0.8064(9) 0.7508(11) 0.6579(11) 0.139(16) Uani 0.60(2) 1 d PG B 1
C34 C 0.8454(8) 0.7353(9) 0.6521(12) 0.28(5) Uani 0.60(2) 1 d PG B 1
H34 H 0.8623 0.7049 0.6753 0.338 Uiso 0.60(2) 1 calc PR B 1
C35 C 0.8589(7) 0.7651(10) 0.6116(13) 0.141(17) Uani 0.60(2) 1 d PG B 1
H35 H 0.8849 0.7547 0.6078 0.169 Uiso 0.60(2) 1 calc PR B 1
C31' C 0.8179(10) 0.8216(14) 0.5633(12) 0.10(2) Uani 0.40(2) 1 d PG B 2
C32' C 0.7744(9) 0.7965(13) 0.5350(10) 0.085(13) Uani 0.40(2) 1 d PG B 2
H32' H 0.7559 0.7936 0.4872 0.102 Uiso 0.40(2) 1 calc PR B 2
C33' C 0.7584(9) 0.7757(16) 0.5782(14) 0.15(3) Uani 0.40(2) 1 d PG B 2
H33' H 0.7293 0.7589 0.5593 0.175 Uiso 0.40(2) 1 calc PR B 2
N3' N 0.7860(10) 0.7800(18) 0.6497(13) 0.25(6) Uani 0.40(2) 1 d PG B 2
C34' C 0.8295(10) 0.8052(16) 0.6780(10) 0.14(2) Uani 0.40(2) 1 d PG B 2
H34' H 0.848 0.8081 0.7258 0.166 Uiso 0.40(2) 1 calc PR B 2
C35' C 0.8455(10) 0.8260(16) 0.6348(12) 0.14(2) Uani 0.40(2) 1 d PG B 2
H35' H 0.8746 0.8428 0.6537 0.163 Uiso 0.40(2) 1 calc PR B 2

loop_
_atom_site_aniso_label
_atom_site_aniso_U_11
_atom_site_aniso_U_22
_atom_site_aniso_U_33
_atom_site_aniso_U_23
_atom_site_aniso_U_13
_atom_site_aniso_U_12
C1 0.055(6) 0.067(8) 0.044(6) 0.002(5) 0.025(5) 0.004(5)
C2 0.075(9) 0.100(11) 0.074(9) -0.005(8) 0.039(8) 0.007(8)
C101 0.036(5) 0.098(10) 0.044(6) -0.015(6) 0.018(5) 0.000(6)
C102 0.039(6) 0.157(16) 0.047(7) -0.024(8) 0.013(5) -0.009(8)
C103 0.060(8) 0.149(16) 0.072(9) -0.012(10) 0.036(7) 0.011(9)
C104 0.100(13) 0.17(2) 0.064(10) 0.009(12) 0.054(9) 0.023(13)
C105 0.075(10) 0.17(2) 0.090(12) 0.043(13) 0.052(9) 0.019(12)
C106 0.062(9) 0.155(17) 0.096(12) -0.011(11) 0.043(9) -0.031(9)
C107 0.070(9) 0.143(15) 0.062(9) -0.038(9) 0.034(7) -0.036(10)
C108 0.088(12) 0.127(17) 0.083(11) -0.044(10) 0.035(9) 0.008(10)
C109 0.056(9) 0.18(2) 0.084(11) 0.007(12) 0.017(8) 0.024(10)
C110 0.074(13) 0.20(3) 0.14(2) -0.09(2) 0.004(13) 0.006(16)
C111 0.047(10) 0.32(4) 0.132(19) -0.07(3) -0.031(11) 0.062(19)
C112 0.106(15) 0.16(2) 0.133(17) -0.051(15) 0.013(13) 0.051(14)
C113 0.072(10) 0.140(18) 0.097(12) -0.063(12) 0.010(9) 0.015(10)
C114 0.044(6) 0.089(10) 0.055(7) -0.010(7) 0.021(6) -0.005(6)
C115 0.055(7) 0.048(8) 0.124(12) 0.040(8) 0.028(8) 0.010(6)
C116 0.125(16) 0.072(13) 0.16(2) 0.044(13) 0.047(15) -0.006(11)
C117 0.070(10) 0.101(14) 0.160(18) 0.025(13) 0.033(11) -0.027(9)
C118 0.036(6) 0.078(10) 0.091(10) 0.028(8) 0.013(6) -0.012(6)
C119 0.060(7) 0.077(10) 0.067(8) -0.011(7) 0.040(7) -0.014(6)
C120 0.092(14) 0.122(18) 0.18(2) 0.009(16) 0.035(14) -0.050(13)
C121 0.17(2) 0.085(15) 0.30(4) -0.020(19) 0.13(3) -0.057(16)
C122 0.093(14) 0.16(2) 0.19(3) -0.10(2) -0.032(15) 0.012(15)
N1 0.20(3) 0.23(3) 0.26(3) -0.12(3) 0.05(2) -0.12(2)
C123 0.24(4) 0.41(7) 0.19(3) -0.18(4) 0.03(3) -0.13(4)
C124 0.16(3) 0.18(3) 0.35(5) -0.15(3) 0.06(3) -0.07(2)
C201 0.062(7) 0.082(9) 0.080(9) 0.016(7) 0.046(7) 0.017(6)
C202 0.061(7) 0.080(9) 0.071(8) -0.035(7) 0.041(7) -0.015(7)
C203 0.075(9) 0.081(10) 0.081(9) -0.013(8) 0.040(8) -0.014(8)
C204 0.107(12) 0.083(11) 0.079(10) -0.004(8) 0.050(9) 0.012(9)
C205 0.146(15) 0.056(9) 0.087(11) 0.007(8) 0.073(11) 0.004(10)
C206 0.124(14) 0.082(11) 0.107(12) 0.000(10) 0.079(12) -0.019(10)
C207 0.063(8) 0.084(10) 0.074(9) -0.014(7) 0.033(7) -0.015(7)
C208 0.065(8) 0.130(14) 0.058(8) -0.045(8) 0.025(7) -0.022(8)
C209 0.157(19) 0.25(3) 0.162(19) -0.14(2) 0.138(17) -0.104(19)
C210 0.20(2) 0.22(3) 0.25(3) -0.17(2) 0.19(2) -0.12(2)
C211 0.124(16) 0.26(3) 0.140(18) -0.13(2) 0.090(15) -0.066(19)
C212 0.27(4) 0.40(6) 0.33(5) -0.27(5) 0.24(4) -0.13(4)
C220 0.108(16) 0.103(17) 0.25(3) -0.068(19) -0.051(19) 0.040(13)
C221 0.095(17) 0.14(2) 0.42(6) -0.08(3) 0.02(2) 0.041(16)
N2 0.26(4) 0.18(3) 0.37(5) -0.01(3) 0.05(4) 0.10(3)
C223 0.113(19) 0.25(4) 0.19(3) -0.06(3) 0.024(19) 0.03(2)
C224 0.073(12) 0.089(16) 0.37(5) 0.01(2) -0.03(2) 0.018(11)
C301 0.053(6) 0.067(8) 0.053(7) 0.012(6) 0.029(5) 0.004(5)
C302 0.032(5) 0.089(10) 0.052(6) -0.007(6) 0.015(5) -0.007(5)
C303 0.049(7) 0.085(11) 0.068(8) -0.010(7) 0.019(6) 0.005(6)
C304 0.099(13) 0.118(15) 0.150(18) 0.013(13) 0.076(13) 0.027(11)
C305 0.081(11) 0.123(16) 0.117(14) -0.033(12) 0.063(10) 0.003(10)
C306 0.089(12) 0.17(2) 0.108(14) -0.005(15) 0.056(11) 0.019(13)
C307 0.103(12) 0.117(13) 0.088(10) 0.018(9) 0.074(10) 0.017(9)
C308 0.125(13) 0.110(12) 0.111(12) -0.046(10) 0.098(12) -0.076(11)
C309 0.041(6) 0.105(12) 0.087(10) 0.003(9) 0.023(7) 0.002(7)
C310 0.049(7) 0.106(13) 0.088(10) 0.002(9) 0.013(7) -0.010(8)
C311 0.065(10) 0.095(13) 0.146(17) -0.007(12) 0.042(11) -0.031(9)
C312 0.102(14) 0.093(14) 0.18(2) 0.045(14) -0.001(15) -0.035(11)
C313 0.048(8) 0.187(19) 0.117(14) 0.066(14) -0.008(8) -0.067(10)
C314 0.051(6) 0.086(10) 0.064(7) -0.005(7) 0.041(6) -0.012(6)
C315 0.077(8) 0.114(13) 0.039(6) -0.022(7) 0.031(6) -0.028(8)
C316 0.144(15) 0.074(11) 0.113(13) -0.005(9) 0.081(12) -0.045(10)
C317 0.068(8) 0.129(14) 0.052(7) -0.015(8) 0.037(6) -0.034(8)
C318 0.052(7) 0.106(12) 0.068(8) -0.033(8) 0.041(6) -0.029(7)
C319 0.059(7) 0.111(13) 0.056(7) -0.024(7) 0.029(6) -0.033(7)
Au1 0.0522(3) 0.0922(4) 0.0592(3) -0.0183(3) 0.0212(2) -0.0038(2)
Au2 0.0531(3) 0.1014(5) 0.0578(3) -0.0085(3) 0.0240(2) -0.0029(3)
Au3 0.0495(3) 0.0886(4) 0.0497(3) -0.0012(2) 0.0283(2) -0.0117(2)
F11 0.106(7) 0.102(7) 0.118(8) 0.030(6) 0.016(6) 0.006(6)
F12 0.153(11) 0.086(8) 0.222(15) 0.046(9) 0.011(10) -0.010(7)
F13 0.058(4) 0.108(7) 0.083(5) -0.012(5) 0.009(4) -0.026(4)
F14 0.071(5) 0.073(6) 0.080(5) 0.000(4) 0.021(4) -0.018(4)
F31 0.168(9) 0.105(7) 0.110(7) -0.004(5) 0.110(7) 0.004(6)
F32 0.315(18) 0.100(8) 0.146(9) -0.043(7) 0.170(12) -0.089(10)
F33 0.122(7) 0.167(10) 0.079(6) -0.048(6) 0.069(6) -0.044(7)
F34 0.107(6) 0.098(7) 0.091(6) -0.018(5) 0.060(5) -0.014(5)
P1 0.0449(16) 0.104(3) 0.0591(19) -0.0224(18) 0.0229(15) -0.0019(17)
P2 0.0488(17) 0.088(3) 0.0548(18) -0.0169(16) 0.0262(15) -0.0080(15)
P3 0.0452(16) 0.083(2) 0.0490(16) 0.0006(15) 0.0230(13) -0.0123(14)
C24 0.062(9) 0.094(13) 0.072(9) -0.003(9) 0.027(7) 0.002(8)
C27 0.060(11) 0.096(15) 0.18(2) -0.001(15) -0.014(13) 0.028(10)
C25 0.045(11) 0.083(18) 0.054(12) -0.031(13) -0.013(9) -0.031(11)
C26 0.056(17) 0.10(3) 0.15(3) 0.02(2) -0.043(19) 0.001(15)
C28 0.056(17) 0.11(3) 0.14(3) -0.04(2) 0.011(18) 0.003(15)
C29 0.064(17) 0.12(3) 0.12(3) 0.01(2) 0.028(18) 0.002(17)
F21 0.139(14) 0.084(11) 0.084(11) -0.013(8) -0.079(10) -0.002(9)
F22 0.094(13) 0.072(13) 0.38(4) 0.024(17) 0.047(18) 0.022(10)
F23 0.034(6) 0.119(13) 0.20(2) -0.005(11) 0.017(9) -0.001(7)
F24 0.036(6) 0.095(12) 0.142(14) -0.002(10) 0.014(7) 0.005(6)
C25' 0.07(2) 0.07(3) 0.08(3) -0.06(2) 0.04(2) -0.04(2)
C26' 0.06(3) 0.37(13) 0.08(3) 0.15(6) 0.04(3) 0.12(5)
C28' 0.009(14) 0.12(4) 0.15(5) 0.00(4) 0.01(2) 0.005(18)
C29' 0.07(3) 0.08(3) 0.15(5) 0.08(3) 0.08(3) 0.05(2)
F21' 0.14(3) 0.25(4) 0.40(7) 0.22(5) 0.22(4) 0.15(3)
F22' 0.13(3) 0.22(4) 0.17(4) 0.00(3) 0.10(3) 0.01(3)
F23' 0.081(18) 0.32(7) 0.24(5) 0.15(5) 0.12(2) 0.07(3)
F24' 0.10(2) 0.19(3) 0.29(5) 0.20(4) 0.11(3) 0.11(2)
C31 0.064(17) 0.11(2) 0.07(2) 0.022(15) 0.047(15) -0.018(15)
C32 0.11(2) 0.16(3) 0.13(3) -0.05(2) 0.09(2) -0.08(2)
C33 0.27(8) 0.12(3) 0.21(6) -0.02(4) 0.18(6) -0.08(5)
N3 0.09(2) 0.23(4) 0.11(2) 0.07(2) 0.055(18) -0.02(2)
C34 0.38(10) 0.16(5) 0.10(3) 0.00(3) -0.04(4) -0.17(6)
C35 0.11(2) 0.17(4) 0.15(3) 0.10(3) 0.07(2) 0.02(2)
C31' 0.06(3) 0.14(4) 0.05(2) -0.02(2) -0.01(2) 0.03(3)
C32' 0.12(3) 0.10(3) 0.08(2) -0.04(2) 0.08(2) -0.05(2)
C33' 0.15(5) 0.23(8) 0.06(3) 0.04(3) 0.05(3) -0.05(5)
N3' 0.07(3) 0.31(10) 0.39(12) 0.20(9) 0.13(5) 0.07(4)
C34' 0.15(5) 0.19(6) 0.14(4) -0.07(4) 0.12(4) -0.08(4)
C35' 0.14(4) 0.21(6) 0.05(2) 0.07(3) 0.04(2) -0.04(4)

loop_
_atom_type_symbol
_atom_type_description
_atom_type_scat_dispersion_real
_atom_type_scat_dispersion_imag
_atom_type_scat_source
C C 0.0033 0.0016 'International Tables Vol C Tables 4.2.6.8 and 6.1.1.4'
H H 0 0 'International Tables Vol C Tables 4.2.6.8 and 6.1.1.4'
Au Au -2.0133 8.8022 'International Tables Vol C Tables 4.2.6.8 and 6.1.1.4'
F F 0.0171 0.0103 'International Tables Vol C Tables 4.2.6.8 and 6.1.1.4'
N N 0.0061 0.0033 'International Tables Vol C Tables 4.2.6.8 and 6.1.1.4'
P P 0.1023 0.0942 'International Tables Vol C Tables 4.2.6.8 and 6.1.1.4'

loop_
_geom_angle_atom_site_label_1
_geom_angle_atom_site_label_2
_geom_angle_atom_site_label_3
_geom_angle
_geom_angle_site_symmetry_3
C201 C1 C101 110.4(10) .
C201 C1 C301 106.0(9) .
C101 C1 C301 113.2(8) .
C201 C1 C2 109.5(10) .
C101 C1 C2 111.6(10) .
C301 C1 C2 105.8(10) .
C1 C101 P1 118.3(9) .
C107 C102 C103 119.3(15) .
C107 C102 P1 124.5(10) .
C103 C102 P1 116.1(15) .
C104 C103 C102 118.0(18) .
C105 C104 C103 124.5(17) .
C104 C105 C106 115.7(16) .
C107 C106 C105 123.6(19) .
C106 C107 C102 118.3(15) .
C109 C108 C113 123.6(17) .
C109 C108 P1 119.5(16) .
C113 C108 P1 116.7(13) .
C108 C109 C110 121(2) .
C111 C110 C109 120(2) .
C110 C111 C112 123(2) .
C113 C112 C111 118(2) .
C112 C113 C108 114.2(18) .
C115 C114 C119 116.5(12) .
C115 C114 Au1 121.0(10) .
C119 C114 Au1 122.3(10) .
F11 C115 C114 120.5(13) .
F11 C115 C116 114.6(14) .
C114 C115 C116 121.6(14) .
F12 C116 C115 121.6(18) .
F12 C116 C117 116.6(19) .
C115 C116 C117 121.6(16) .
C118 C117 C116 114.4(16) .
C118 C117 C120 122.0(17) .
C116 C117 C120 123.5(18) .
F13 C118 C119 122.5(13) .
F13 C118 C117 118.3(13) .
C119 C118 C117 119.2(13) .
F14 C119 C114 123.9(11) .
F14 C119 C118 111.6(11) .
C114 C119 C118 124.4(13) .
C121 C120 C124 116.1(18) .
C121 C120 C117 125(2) .
C124 C120 C117 118.7(17) .
C120 C121 C122 124.7(13) .
N1 C122 C121 120 .
C122 N1 C123 120 .
C124 C123 N1 120 .
C123 C124 C120 119.2(8) .
C1 C201 P2 116.8(8) .
C203 C202 C207 119.8(14) .
C203 C202 P2 123.2(10) .
C207 C202 P2 116.9(11) .
C202 C203 C204 123.5(14) .
C203 C204 C205 118.9(15) .
C206 C205 C204 116.9(14) .
C205 C206 C207 124.1(15) .
C202 C207 C206 116.8(14) .
C213 C208 C209 111.8(14) .
C213 C208 P2 119.2(11) .
C209 C208 P2 126.8(11) .
C210 C209 C208 123.6(19) .
C209 C210 C211 122(2) .
C212 C211 C210 117(2) .
C211 C212 C213 120(3) .
C208 C213 C212 121(2) .
C224 C220 C221 120 .
C224 C220 C27 121.7(13) .
C221 C220 C27 118.3(13) .
C222 C221 C220 120 .
C221 C222 N2 120 .
C223 N2 C222 120 .
N2 C223 C224 120 .
C223 C224 C220 120 .
C1 C301 P3 121.8(8) .
C303 C302 C307 116.2(13) .
C303 C302 P3 122.6(10) .
C307 C302 P3 121.1(11) .
C304 C303 C302 123.3(16) .
C303 C304 C305 120.8(19) .
C306 C305 C304 116.8(17) .
C305 C306 C307 123(2) .
C306 C307 C302 119.1(18) .
C313 C308 C309 114.8(13) .
C313 C308 P3 130.1(15) .
C309 C308 P3 115.0(12) .
C310 C309 C308 119.2(15) .
C309 C310 C311 120.0(15) .
C312 C311 C310 121.0(15) .
C313 C312 C311 117.5(18) .
C312 C313 C308 127.3(17) .
C319 C314 C315 113.6(12) .
C319 C314 Au3 127.2(11) .
C315 C314 Au3 119.2(9) .
C314 C315 F31 122.8(11) .
C314 C315 C316 123.4(13) .
F31 C315 C316 113.7(14) .
F32 C316 C315 119.8(15) .
F32 C316 C317 121.2(13) .
C315 C316 C317 119.0(15) .
C318 C317 C316 116.0(12) .
C318 C317 C31' 118.7(18) .
C316 C317 C31' 124.2(18) .
C318 C317 C31 126.0(14) .
C316 C317 C31 117.3(16) .
C31' C317 C31 19.1(13) .
C319 C318 C317 122.3(12) .
C319 C318 F33 118.9(14) .
C317 C318 F33 118.7(12) .
C318 C319 C314 125.5(15) .
C318 C319 F34 117.1(12) .
C314 C319 F34 117.1(12) .
C114 Au1 P1 174.3(4) .
C114 Au1 Au3 107.4(4) .
P1 Au1 Au3 78.30(10) .
C24 Au2 P2 178.3(5) .
C314 Au3 P3 176.1(4) .
C314 Au3 Au1 104.5(4) .
P3 Au3 Au1 78.28(9) .
C102 P1 C101 103.8(7) .
C102 P1 C108 103.0(8) .
C101 P1 C108 104.5(6) .
C102 P1 Au1 112.1(4) .
C101 P1 Au1 115.6(4) .
C108 P1 Au1 116.5(6) .
C208 P2 C202 104.1(7) .
C208 P2 C201 100.8(6) .
C202 P2 C201 106.6(6) .
C208 P2 Au2 114.5(5) .
C202 P2 Au2 112.3(4) .
C201 P2 Au2 117.1(4) .
C301 P3 C308 101.9(8) .
C301 P3 C302 107.2(6) .
C308 P3 C302 106.0(6) .
C301 P3 Au3 114.4(4) .
C308 P3 Au3 113.1(5) .
C302 P3 Au3 113.3(5) .
C29 C24 C25' 94(3) .
C29 C24 C25 121(2) .
C25' C24 C25 40.0(16) .
C29 C24 C29' 48(2) .
C25' C24 C29' 114(2) .
C25 C24 C29' 109(2) .
C29 C24 Au2 121(2) .
C25' C24 Au2 127.3(19) .
C25 C24 Au2 117.3(12) .
C29' C24 Au2 118.6(17) .
C26' C27 C28 94(6) .
C26' C27 C28' 122(3) .
C28 C27 C28' 50(3) .
C26' C27 C220 120(3) .
C28 C27 C220 126.9(19) .
C28' C27 C220 118(3) .
C26' C27 C26 34(5) .
C28 C27 C26 107(2) .
C28' C27 C26 107(2) .
C220 C27 C26 124(2) .
F21 C25 C26 110(3) .
F21 C25 C24 124.8(19) .
C26 C25 C24 122(2) .
C25 C26 F22 125(3) .
C25 C26 C27 119(3) .
F22 C26 C27 116(3) .
C29 C28 F23 119(3) .
C29 C28 C27 128(3) .
F23 C28 C27 110(2) .
C24 C29 F24 121(3) .
C24 C29 C28 118(3) .
F24 C29 C28 119(3) .
F21' C25' C24 122(4) .
F21' C25' C26' 114(4) .
C24 C25' C26' 123(3) .
C27 C26' F22' 119(4) .
C27 C26' C25' 120(5) .
F22' C26' C25' 118(4) .
C29' C28' C27 122(4) .
C29' C28' F23' 107(4) .
C27 C28' F23' 131(3) .
F24' C29' C28' 122(4) .
F24' C29' C24 120(3) .
C28' C29' C24 118(4) .
C28' F23' F23' 94(4) 5_675
C32 C31 C35 120 .
C32 C31 C317 112.3(14) .
C35 C31 C317 127.5(15) .
C33 C32 C31 120 .
N3 C33 C32 120 .
C33 N3 C34 120 .
N3 C34 C35 120 .
C34 C35 C31 120 .
C32' C31' C35' 120 .
C32' C31' C317 126.6(15) .
C35' C31' C317 113.4(15) .
C33' C32' C31' 120 .
C32' C33' N3' 120 .
C33' N3' C34' 120 .
C35' C34' N3' 120 .
C34' C35' C31' 120 .

loop_
_geom_bond_atom_site_label_1
_geom_bond_atom_site_label_2
_geom_bond_distance
_geom_bond_site_symmetry_2
C1 C201 1.562(17) .
C1 C101 1.573(16) .
C1 C301 1.597(16) .
C1 C2 1.602(18) .
C101 P1 1.848(12) .
C102 C107 1.40(2) .
C102 C103 1.419(19) .
C102 P1 1.815(17) .
C103 C104 1.39(2) .
C104 C105 1.33(3) .
C105 C106 1.41(2) .
C106 C107 1.37(2) .
C108 C109 1.35(2) .
C108 C113 1.44(3) .
C108 P1 1.855(18) .
C109 C110 1.40(3) .
C110 C111 1.26(4) .
C111 C112 1.49(4) .
C112 C113 1.42(2) .
C114 C115 1.339(18) .
C114 C119 1.388(18) .
C114 Au1 2.064(12) .
C115 F11 1.327(15) .
C115 C116 1.39(3) .
C116 F12 1.36(2) .
C116 C117 1.47(3) .
C117 C118 1.42(2) .
C117 C120 1.53(3) .
C118 F13 1.319(14) .
C118 C119 1.402(18) .
C119 F14 1.363(15) .
C120 C121 1.31(2) .
C120 C124 1.53(3) .
C121 C122 1.39 .
C122 N1 1.3899 .
N1 C123 1.39 .
C123 C124 1.3899 .
C201 P2 1.884(14) .
C202 C203 1.361(19) .
C202 C207 1.411(17) .
C202 P2 1.865(15) .
C203 C204 1.37(2) .
C204 C205 1.46(2) .
C205 C206 1.35(2) .
C206 C207 1.43(2) .
C208 C213 1.355(17) .
C208 C209 1.36(2) .
C208 P2 1.804(14) .
C209 C210 1.35(2) .
C210 C211 1.35(3) .
C211 C212 1.32(4) .
C212 C213 1.44(3) .
C220 C224 1.39 .
C220 C221 1.39 .
C220 C27 1.50(2) .
C221 C222 1.39 .
C222 N2 1.39 .
N2 C223 1.39 .
C223 C224 1.39 .
C301 P3 1.819(11) .
C302 C303 1.379(18) .
C302 C307 1.426(17) .
C302 P3 1.825(13) .
C303 C304 1.32(2) .
C304 C305 1.41(3) .
C305 C306 1.35(3) .
C306 C307 1.36(2) .
C308 C313 1.35(2) .
C308 C309 1.48(2) .
C308 P3 1.822(13) .
C309 C310 1.37(2) .
C310 C311 1.40(2) .
C311 C312 1.37(2) .
C312 C313 1.34(2) .
C314 C319 1.358(17) .
C314 C315 1.376(19) .
C314 Au3 2.080(11) .
C315 F31 1.380(15) .
C315 C316 1.397(19) .
C316 F32 1.364(19) .
C316 C317 1.42(2) .
C317 C318 1.35(2) .
C317 C31' 1.55(2) .
C317 C31 1.612(19) .
C318 C319 1.336(18) .
C318 F33 1.371(14) .
C319 F34 1.381(17) .
Au1 P1 2.287(3) .
Au1 Au3 3.3310(10) .
Au2 C24 2.108(15) .
Au2 P2 2.300(3) .
Au3 P3 2.295(3) .
C24 C29 1.28(3) .
C24 C25' 1.31(5) .
C24 C25 1.37(3) .
C24 C29' 1.54(4) .
C27 C26' 1.20(5) .
C27 C28 1.40(4) .
C27 C28' 1.41(6) .
C27 C26 1.57(4) .
C25 F21 1.29(2) .
C25 C26 1.34(4) .
C26 F22 1.34(4) .
C28 C29 1.38(4) .
C28 F23 1.39(3) .
C29 F24 1.32(4) .
C25' F21' 1.21(4) .
C25' C26' 1.54(6) .
C26' F22' 1.38(6) .
C28' C29' 1.38(5) .
C28' F23' 1.46(6) .
C29' F24' 1.29(5) .
F23' F23' 1.56(10) 5_675
C31 C32 1.39 .
C31 C35 1.39 .
C32 C33 1.39 .
C33 N3 1.39 .
N3 C34 1.39 .
C34 C35 1.39 .
C31' C32' 1.39 .
C31' C35' 1.39 .
C32' C33' 1.39 .
C33' N3' 1.39 .
N3' C34' 1.39 .
C34' C35' 1.39 .

loop_
_platon_squeeze_void_nr
_platon_squeeze_void_average_x
_platon_squeeze_void_average_y
_platon_squeeze_void_average_z
_platon_squeeze_void_volume
_platon_squeeze_void_count_electrons
_platon_squeeze_void_content
1 0.000 0.711 -0.250 295 41 ' '
2 0.000 0.346 -0.250 348 61 ' '
3 0.500 0.789 0.250 295 41 ' '
4 0.500 0.154 0.250 348 61 ' '
5 0.500 0.211 -0.250 295 41 ' '
6 0.500 0.846 -0.250 348 61 ' '
7 1.000 0.289 0.250 295 41 ' '
8 1.000 0.654 0.250 348 61 ' '
